data_4070348
loop_
_publ_author_name
'Matano, Yoshihiro'
'Fujita, Masato'
'Miyajima, Tooru'
'Imahori, Hiroshi'

_publ_section_title
;
 Meso-Substituent Effects on Redox Properties of the
 5,10-Porphodimethene-Type P,S,N2-Hybrid Calixphyrins and Their Metal
 Complexes
;
_journal_issue 21
_journal_name_full Organometallics
_journal_page_first 6213
_journal_paper_doi 10.1021/om900745t
_journal_volume 28
_journal_year 2009
_chemical_formula_moiety 'C48 H43 Cl N2 O3 P Rh S, 0.5(C H2 Cl2)'
_chemical_formula_sum 'C48.5 H44 Cl2 N2 O3 P Rh S'
_chemical_formula_weight 939.70
_chemical_name_systematic
; 
 ? 
;
_space_group_IT_number 14
_symmetry_cell_setting monoclinic
_symmetry_Int_Tables_number 14
_symmetry_space_group_name_Hall '-P 2ybc'
_symmetry_space_group_name_H-M 'P 1 21/c 1'
_atom_sites_solution_hydrogens geom
_atom_sites_solution_primary direct
_atom_sites_solution_secondary difmap
_audit_creation_method SHELXL-97
_cell_angle_alpha 90.00
_cell_angle_beta 100.612(6)
_cell_angle_gamma 90.00
_cell_formula_units_Z 4
_cell_length_a 16.168(5)
_cell_length_b 14.487(4)
_cell_length_c 18.921(6)
_cell_measurement_reflns_used 10331
_cell_measurement_temperature 143(2)
_cell_measurement_theta_max 27.5
_cell_measurement_theta_min 3.0
_cell_volume 4356(2)
_computing_cell_refinement CrystalClear
_computing_data_collection CrystalClear
_computing_data_reduction 'CrystalStructure 3.8.2'
_computing_publication_material 'CrystalStructure 3.8.2'
_computing_structure_refinement 'SHELXL-97 (Sheldrick, 1997)'
_computing_structure_solution 'SHELXS-97 (Sheldrick, 1990)'
_diffrn_ambient_temperature 143(2)
_diffrn_detector_area_resol_mean 29.26
_diffrn_measured_fraction_theta_full 0.995
_diffrn_measured_fraction_theta_max 0.995
_diffrn_measurement_device_type 'Rigaku Saturn'
_diffrn_measurement_method \w
_diffrn_radiation_monochromator graphite
_diffrn_radiation_source 'fine-focus sealed tube'
_diffrn_radiation_type MoK\a
_diffrn_radiation_wavelength 0.71070
_diffrn_reflns_av_R_equivalents 0.0783
_diffrn_reflns_av_sigmaI/netI 0.0901
_diffrn_reflns_limit_h_max 20
_diffrn_reflns_limit_h_min -20
_diffrn_reflns_limit_k_max 18
_diffrn_reflns_limit_k_min -18
_diffrn_reflns_limit_l_max 24
_diffrn_reflns_limit_l_min -23
_diffrn_reflns_number 33314
_diffrn_reflns_theta_full 27.49
_diffrn_reflns_theta_max 27.49
_diffrn_reflns_theta_min 3.02
_exptl_absorpt_coefficient_mu 0.644
_exptl_absorpt_correction_T_max 0.9747
_exptl_absorpt_correction_T_min 0.8303
_exptl_absorpt_correction_type multi-scan
_exptl_absorpt_process_details 'Jacobson, R. (1998) Private communication'
_exptl_crystal_colour red
_exptl_crystal_density_diffrn 1.433
_exptl_crystal_density_method 'not measured'
_exptl_crystal_description platelet
_exptl_crystal_F_000 1932
_exptl_crystal_size_max 0.30
_exptl_crystal_size_mid 0.20
_exptl_crystal_size_min 0.04
_refine_diff_density_max 0.850
_refine_diff_density_min -0.601
_refine_diff_density_rms 0.111
_refine_ls_extinction_method none
_refine_ls_goodness_of_fit_ref 1.233
_refine_ls_hydrogen_treatment refall
_refine_ls_matrix_type full
_refine_ls_number_parameters 542
_refine_ls_number_reflns 9943
_refine_ls_number_restraints 0
_refine_ls_restrained_S_all 1.233
_refine_ls_R_factor_all 0.1277
_refine_ls_R_factor_gt 0.1001
_refine_ls_shift/su_max 0.001
_refine_ls_shift/su_mean 0.000
_refine_ls_structure_factor_coef Fsqd
_refine_ls_weighting_details 'calc w=1/[\s^2^(Fo^2^)+(0.0200P)^2^+16.0000P] where P=(Fo^2^+2Fc^2^)/3'
_refine_ls_weighting_scheme calc
_refine_ls_wR_factor_gt 0.1469
_refine_ls_wR_factor_ref 0.1576
_reflns_number_gt 8062
_reflns_number_total 9943
_reflns_threshold_expression >2sigma(I)
_cod_data_source_file om900745t_si_002.cif
_cod_data_source_block shelxl
_cod_original_formula_sum 'C48.50 H44 Cl2 N2 O3 P Rh S'
_cod_database_code 4070348

loop_
_symmetry_equiv_pos_as_xyz
'x, y, z'
'-x, y+1/2, -z+1/2'
'-x, -y, -z'
'x, -y-1/2, z-1/2'

loop_
_atom_site_label
_atom_site_type_symbol
_atom_site_fract_x
_atom_site_fract_y
_atom_site_fract_z
_atom_site_U_iso_or_equiv
_atom_site_adp_type
_atom_site_occupancy
_atom_site_symmetry_multiplicity
_atom_site_calc_flag
_atom_site_refinement_flags
Rh1 Rh 0.21138(3) 0.38003(3) 0.26598(2) 0.02499(13) Uani 1 1 d .
Cl1 Cl 0.25659(10) 0.23839(10) 0.32824(8) 0.0352(4) Uani 1 1 d .
Cl2 Cl 0.3778(4) 0.9382(5) 0.3169(4) 0.132(3) Uani 0.50 1 d P
Cl3 Cl 0.4716(4) 1.0580(5) 0.4151(4) 0.115(2) Uani 0.50 1 d P
S1 S 0.10920(9) 0.42555(10) 0.37928(7) 0.0260(3) Uani 1 1 d .
P1 P 0.18372(10) 0.50830(11) 0.20026(8) 0.0252(3) Uani 1 1 d .
O1 O 0.1221(3) 0.2587(3) 0.1523(2) 0.0429(12) Uani 1 1 d .
O2 O 0.4553(3) 0.1849(3) 0.6987(2) 0.0451(12) Uani 1 1 d .
O3 O -0.3367(3) 0.3232(3) 0.5093(2) 0.0434(12) Uani 1 1 d .
N1 N 0.2855(3) 0.4579(3) 0.3539(2) 0.0247(10) Uani 1 1 d .
N2 N -0.0181(3) 0.4733(3) 0.2686(2) 0.0270(11) Uani 1 1 d .
C1 C 0.0867(4) 0.5725(4) 0.1954(3) 0.0281(13) Uani 1 1 d .
C2 C 0.1051(4) 0.6469(4) 0.2368(3) 0.0299(14) Uani 1 1 d .
C3 C 0.1938(4) 0.6598(4) 0.2696(3) 0.0286(14) Uani 1 1 d .
C4 C 0.2463(4) 0.5973(4) 0.2513(3) 0.0281(13) Uani 1 1 d .
C5 C 0.3389(4) 0.5806(4) 0.2803(3) 0.0298(14) Uani 1 1 d .
C6 C 0.3464(4) 0.5151(4) 0.3433(3) 0.0281(13) Uani 1 1 d .
C7 C 0.4165(4) 0.5108(5) 0.4011(3) 0.0417(17) Uani 1 1 d .
H1 H 0.4674 0.5446 0.4050 0.050 Uiso 1 1 calc R
C8 C 0.3972(4) 0.4499(5) 0.4492(3) 0.0359(15) Uani 1 1 d .
H2 H 0.4325 0.4311 0.4927 0.043 Uiso 1 1 calc R
C9 C 0.3127(4) 0.4187(4) 0.4220(3) 0.0273(13) Uani 1 1 d .
C10 C 0.2638(3) 0.3722(4) 0.4628(3) 0.0249(12) Uani 1 1 d .
C11 C 0.1733(3) 0.3677(4) 0.4490(3) 0.0238(12) Uani 1 1 d .
C12 C 0.1254(4) 0.3199(4) 0.4901(3) 0.0289(13) Uani 1 1 d .
H3 H 0.1489 0.2820 0.5297 0.035 Uiso 1 1 calc R
C13 C 0.0398(4) 0.3326(4) 0.4679(3) 0.0278(13) Uani 1 1 d .
H4 H -0.0009 0.3051 0.4917 0.033 Uiso 1 1 calc R
C14 C 0.0182(4) 0.3888(4) 0.4080(3) 0.0259(12) Uani 1 1 d .
C15 C -0.0659(4) 0.4144(4) 0.3726(3) 0.0270(13) Uani 1 1 d .
C16 C -0.0823(4) 0.4567(4) 0.3074(3) 0.0277(13) Uani 1 1 d .
C17 C -0.1598(4) 0.4975(4) 0.2693(3) 0.0321(14) Uani 1 1 d .
H5 H -0.2131 0.4971 0.2837 0.039 Uiso 1 1 calc R
C18 C -0.1410(4) 0.5360(5) 0.2098(3) 0.0374(15) Uani 1 1 d .
H6 H -0.1784 0.5684 0.1736 0.045 Uiso 1 1 calc R
C19 C -0.0529(4) 0.5185(4) 0.2114(3) 0.0278(13) Uani 1 1 d .
C20 C -0.0004(4) 0.5454(4) 0.1558(3) 0.0290(13) Uani 1 1 d .
C21 C 0.0527(4) 0.7202(5) 0.2638(3) 0.0406(16) Uani 1 1 d .
H7 H -0.0004 0.6940 0.2741 0.049 Uiso 1 1 calc R
H8 H 0.0393 0.7708 0.2284 0.049 Uiso 1 1 calc R
C22 C 0.1096(5) 0.7542(5) 0.3329(4) 0.0500(19) Uani 1 1 d .
H9 H 0.0990 0.7183 0.3749 0.060 Uiso 1 1 calc R
H10 H 0.0988 0.8202 0.3412 0.060 Uiso 1 1 calc R
C23 C 0.2005(5) 0.7402(4) 0.3219(3) 0.0435(18) Uani 1 1 d .
H11 H 0.2219 0.7961 0.3012 0.052 Uiso 1 1 calc R
H12 H 0.2381 0.7250 0.3678 0.052 Uiso 1 1 calc R
C24 C 0.2058(4) 0.5145(4) 0.1088(3) 0.0309(14) Uani 1 1 d .
C25 C 0.1938(4) 0.5996(4) 0.0738(3) 0.0365(15) Uani 1 1 d .
H13 H 0.1726 0.6505 0.0967 0.044 Uiso 1 1 calc R
C26 C 0.2128(4) 0.6100(5) 0.0059(3) 0.0448(17) Uani 1 1 d .
H14 H 0.2059 0.6684 -0.0172 0.054 Uiso 1 1 calc R
C27 C 0.2416(4) 0.5361(5) -0.0283(3) 0.0466(19) Uani 1 1 d .
H15 H 0.2543 0.5434 -0.0750 0.056 Uiso 1 1 calc R
C28 C 0.2517(4) 0.4515(5) 0.0055(3) 0.0447(18) Uani 1 1 d .
H16 H 0.2706 0.4003 -0.0185 0.054 Uiso 1 1 calc R
C29 C 0.2347(4) 0.4404(5) 0.0744(3) 0.0362(15) Uani 1 1 d .
H17 H 0.2428 0.3821 0.0976 0.043 Uiso 1 1 calc R
C30 C 0.3834(4) 0.5371(5) 0.2239(3) 0.0382(16) Uani 1 1 d .
H18 H 0.4436 0.5311 0.2436 0.046 Uiso 1 1 calc R
H19 H 0.3757 0.5765 0.1811 0.046 Uiso 1 1 calc R
H20 H 0.3595 0.4760 0.2108 0.046 Uiso 1 1 calc R
C31 C 0.3845(4) 0.6715(5) 0.3052(4) 0.0472(18) Uani 1 1 d .
H21 H 0.3682 0.6920 0.3501 0.057 Uiso 1 1 calc R
H22 H 0.3689 0.7188 0.2682 0.057 Uiso 1 1 calc R
H23 H 0.4455 0.6616 0.3133 0.057 Uiso 1 1 calc R
C32 C 0.3101(4) 0.3244(4) 0.5276(3) 0.0281(13) Uani 1 1 d .
C33 C 0.2970(4) 0.3415(5) 0.5969(3) 0.0344(15) Uani 1 1 d .
H24 H 0.2550 0.3844 0.6043 0.041 Uiso 1 1 calc R
C34 C 0.3444(4) 0.2968(5) 0.6555(3) 0.0350(15) Uani 1 1 d .
H25 H 0.3352 0.3097 0.7027 0.042 Uiso 1 1 calc R
C35 C 0.4051(4) 0.2335(4) 0.6453(3) 0.0323(14) Uani 1 1 d .
C36 C 0.4174(4) 0.2147(5) 0.5766(3) 0.0374(15) Uani 1 1 d .
H26 H 0.4583 0.1705 0.5691 0.045 Uiso 1 1 calc R
C37 C 0.3708(4) 0.2596(4) 0.5194(3) 0.0344(15) Uani 1 1 d .
H27 H 0.3802 0.2460 0.4724 0.041 Uiso 1 1 calc R
C38 C -0.1376(4) 0.3903(4) 0.4082(3) 0.0274(13) Uani 1 1 d .
C39 C -0.1390(4) 0.4148(4) 0.4791(3) 0.0310(14) Uani 1 1 d .
H28 H -0.0925 0.4468 0.5064 0.037 Uiso 1 1 calc R
C40 C -0.2077(4) 0.3927(4) 0.5100(3) 0.0311(14) Uani 1 1 d .
H29 H -0.2085 0.4107 0.5582 0.037 Uiso 1 1 calc R
C41 C -0.2751(4) 0.3449(4) 0.4716(3) 0.0320(14) Uani 1 1 d .
C42 C -0.2745(4) 0.3211(5) 0.4010(3) 0.0350(15) Uani 1 1 d .
H30 H -0.3213 0.2898 0.3737 0.042 Uiso 1 1 calc R
C43 C -0.2065(4) 0.3427(4) 0.3703(3) 0.0325(14) Uani 1 1 d .
H31 H -0.2064 0.3247 0.3220 0.039 Uiso 1 1 calc R
C44 C 0.0019(4) 0.4619(4) 0.1056(3) 0.0334(14) Uani 1 1 d .
H32 H 0.0264 0.4087 0.1340 0.040 Uiso 1 1 calc R
H33 H 0.0363 0.4770 0.0696 0.040 Uiso 1 1 calc R
H34 H -0.0554 0.4468 0.0814 0.040 Uiso 1 1 calc R
C45 C -0.0405(4) 0.6260(5) 0.1093(3) 0.0407(16) Uani 1 1 d .
H35 H -0.0953 0.6069 0.0820 0.049 Uiso 1 1 calc R
H36 H -0.0038 0.6443 0.0759 0.049 Uiso 1 1 calc R
H37 H -0.0481 0.6784 0.1402 0.049 Uiso 1 1 calc R
C46 C 0.1569(4) 0.3086(4) 0.1951(3) 0.0322(14) Uani 1 1 d .
C47 C 0.4487(5) 0.2042(6) 0.7707(3) 0.054(2) Uani 1 1 d .
H38 H 0.4719 0.2656 0.7840 0.065 Uiso 1 1 calc R
H39 H 0.4802 0.1579 0.8026 0.065 Uiso 1 1 calc R
H40 H 0.3894 0.2026 0.7755 0.065 Uiso 1 1 calc R
C48 C -0.4083(4) 0.2764(7) 0.4716(4) 0.064(3) Uani 1 1 d .
H41 H -0.4385 0.3166 0.4338 0.077 Uiso 1 1 calc R
H42 H -0.4456 0.2599 0.5050 0.077 Uiso 1 1 calc R
H43 H -0.3905 0.2201 0.4498 0.077 Uiso 1 1 calc R
C49 C 0.3967(11) 1.0392(13) 0.3432(11) 0.082(6) Uani 0.50 1 d P
H44 H 0.3437 1.0658 0.3534 0.099 Uiso 0.50 1 calc PR
H45 H 0.4117 1.0747 0.3027 0.099 Uiso 0.50 1 calc PR

loop_
_atom_site_aniso_label
_atom_site_aniso_U_11
_atom_site_aniso_U_22
_atom_site_aniso_U_33
_atom_site_aniso_U_23
_atom_site_aniso_U_13
_atom_site_aniso_U_12
Rh1 0.0289(2) 0.0267(2) 0.0202(2) -0.0023(2) 0.00663(17) -0.0032(2)
Cl1 0.0473(10) 0.0281(8) 0.0300(8) 0.0008(6) 0.0072(7) 0.0025(7)
Cl2 0.063(4) 0.115(5) 0.209(8) -0.048(5) -0.004(4) 0.026(4)
Cl3 0.134(6) 0.111(5) 0.106(5) -0.032(4) 0.040(4) -0.001(4)
S1 0.0278(8) 0.0307(8) 0.0207(7) 0.0005(6) 0.0082(6) -0.0014(6)
P1 0.0301(8) 0.0263(8) 0.0200(7) -0.0012(6) 0.0069(6) -0.0047(7)
O1 0.048(3) 0.043(3) 0.037(3) -0.015(2) 0.006(2) -0.007(2)
O2 0.040(3) 0.055(3) 0.039(3) 0.023(2) 0.003(2) 0.002(2)
O3 0.037(3) 0.062(3) 0.035(3) -0.005(2) 0.017(2) -0.012(2)
N1 0.029(3) 0.025(3) 0.020(2) 0.003(2) 0.0051(19) -0.005(2)
N2 0.026(3) 0.032(3) 0.025(2) 0.009(2) 0.008(2) -0.001(2)
C1 0.036(3) 0.030(3) 0.021(3) 0.002(2) 0.012(2) 0.001(3)
C2 0.042(4) 0.029(3) 0.022(3) 0.004(2) 0.013(3) 0.002(3)
C3 0.046(4) 0.020(3) 0.019(3) 0.005(2) 0.004(3) -0.006(3)
C4 0.038(3) 0.030(3) 0.017(3) -0.001(2) 0.005(2) -0.010(3)
C5 0.036(3) 0.035(3) 0.019(3) -0.002(2) 0.007(2) -0.018(3)
C6 0.030(3) 0.034(3) 0.020(3) -0.003(3) 0.004(2) -0.007(3)
C7 0.032(4) 0.056(5) 0.034(4) 0.010(3) -0.001(3) -0.016(3)
C8 0.026(3) 0.047(4) 0.032(3) 0.009(3) -0.002(3) -0.004(3)
C9 0.028(3) 0.036(3) 0.018(3) 0.002(2) 0.004(2) -0.003(3)
C10 0.026(3) 0.026(3) 0.023(3) -0.004(2) 0.005(2) -0.005(3)
C11 0.026(3) 0.027(3) 0.019(3) 0.000(2) 0.008(2) 0.001(2)
C12 0.029(3) 0.037(4) 0.021(3) 0.002(3) 0.006(2) 0.000(3)
C13 0.033(3) 0.030(3) 0.023(3) 0.003(2) 0.012(2) 0.000(3)
C14 0.032(3) 0.030(3) 0.018(3) -0.009(2) 0.010(2) -0.004(3)
C15 0.027(3) 0.034(3) 0.022(3) -0.005(2) 0.010(2) -0.004(3)
C16 0.032(3) 0.029(3) 0.024(3) 0.001(2) 0.011(2) 0.000(3)
C17 0.022(3) 0.042(4) 0.031(3) 0.000(3) 0.002(2) 0.010(3)
C18 0.032(4) 0.043(4) 0.037(4) 0.003(3) 0.007(3) 0.008(3)
C19 0.029(3) 0.029(3) 0.025(3) 0.002(2) 0.003(2) -0.001(3)
C20 0.026(3) 0.036(4) 0.024(3) 0.005(3) 0.001(2) 0.001(3)
C21 0.056(4) 0.037(4) 0.031(3) 0.000(3) 0.013(3) 0.005(3)
C22 0.068(5) 0.045(4) 0.039(4) -0.008(3) 0.013(4) 0.015(4)
C23 0.082(6) 0.024(3) 0.024(3) -0.004(3) 0.009(3) -0.008(3)
C24 0.035(3) 0.035(3) 0.023(3) -0.002(3) 0.006(3) -0.005(3)
C25 0.048(4) 0.035(4) 0.029(3) 0.005(3) 0.014(3) -0.002(3)
C26 0.057(5) 0.048(4) 0.029(3) 0.012(3) 0.010(3) -0.007(4)
C27 0.050(4) 0.070(5) 0.024(3) 0.009(3) 0.019(3) 0.003(4)
C28 0.053(4) 0.060(5) 0.024(3) 0.000(3) 0.014(3) 0.014(4)
C29 0.037(4) 0.044(4) 0.026(3) 0.003(3) 0.002(3) 0.001(3)
C30 0.029(3) 0.061(5) 0.027(3) 0.001(3) 0.010(3) -0.008(3)
C31 0.050(4) 0.048(4) 0.043(4) 0.011(3) 0.006(3) -0.020(4)
C32 0.024(3) 0.034(3) 0.027(3) 0.005(3) 0.006(2) -0.003(3)
C33 0.031(3) 0.044(4) 0.030(3) 0.004(3) 0.009(3) 0.004(3)
C34 0.029(3) 0.053(4) 0.023(3) 0.004(3) 0.005(2) -0.006(3)
C35 0.023(3) 0.039(4) 0.033(3) 0.012(3) 0.000(3) -0.005(3)
C36 0.032(4) 0.044(4) 0.037(4) 0.006(3) 0.008(3) 0.002(3)
C37 0.033(4) 0.040(4) 0.031(3) 0.001(3) 0.010(3) -0.002(3)
C38 0.028(3) 0.032(3) 0.023(3) -0.002(3) 0.007(2) 0.004(3)
C39 0.033(3) 0.033(3) 0.029(3) -0.004(3) 0.012(3) -0.006(3)
C40 0.038(4) 0.032(3) 0.027(3) -0.006(3) 0.016(3) 0.001(3)
C41 0.030(3) 0.039(4) 0.031(3) -0.001(3) 0.016(3) -0.002(3)
C42 0.035(4) 0.046(4) 0.025(3) -0.003(3) 0.009(3) -0.009(3)
C43 0.032(3) 0.045(4) 0.022(3) -0.002(3) 0.008(2) -0.002(3)
C44 0.035(4) 0.042(4) 0.023(3) -0.001(3) 0.005(3) -0.008(3)
C45 0.042(4) 0.044(4) 0.035(4) 0.012(3) 0.006(3) 0.004(3)
C46 0.041(4) 0.030(3) 0.027(3) 0.000(3) 0.009(3) 0.000(3)
C47 0.049(5) 0.083(6) 0.031(4) 0.023(4) 0.007(3) 0.005(4)
C48 0.029(4) 0.122(8) 0.046(4) -0.002(5) 0.014(3) -0.025(4)
C49 0.056(12) 0.082(14) 0.117(17) -0.001(12) 0.039(12) -0.025(10)

loop_
_atom_type_symbol
_atom_type_description
_atom_type_scat_dispersion_real
_atom_type_scat_dispersion_imag
_atom_type_scat_source
C C 0.0033 0.0016 'International Tables Vol C Tables 4.2.6.8 and 6.1.1.4'
H H 0.0000 0.0000 'International Tables Vol C Tables 4.2.6.8 and 6.1.1.4'
Cl Cl 0.1484 0.1585 'International Tables Vol C Tables 4.2.6.8 and 6.1.1.4'
N N 0.0061 0.0033 'International Tables Vol C Tables 4.2.6.8 and 6.1.1.4'
O O 0.0106 0.0060 'International Tables Vol C Tables 4.2.6.8 and 6.1.1.4'
P P 0.1023 0.0942 'International Tables Vol C Tables 4.2.6.8 and 6.1.1.4'
Rh Rh -1.1178 0.9187 'International Tables Vol C Tables 4.2.6.8 and 6.1.1.4'
S S 0.1246 0.1234 'International Tables Vol C Tables 4.2.6.8 and 6.1.1.4'

loop_
_geom_angle_atom_site_label_1
_geom_angle_atom_site_label_2
_geom_angle_atom_site_label_3
_geom_angle
C46 Rh1 N1 175.2(2)
C46 Rh1 P1 92.5(2)
N1 Rh1 P1 91.15(13)
C46 Rh1 Cl1 86.4(2)
N1 Rh1 Cl1 89.59(13)
P1 Rh1 Cl1 172.27(6)
C11 S1 C14 92.1(3)
C4 P1 C1 93.1(3)
C4 P1 C24 106.4(3)
C1 P1 C24 104.2(3)
C4 P1 Rh1 105.16(19)
C1 P1 Rh1 122.55(19)
C24 P1 Rh1 120.8(2)
C35 O2 C47 118.0(5)
C41 O3 C48 117.0(5)
C6 N1 C9 106.0(5)
C6 N1 Rh1 121.8(4)
C9 N1 Rh1 121.8(4)
C19 N2 C16 105.9(5)
C2 C1 C20 125.8(6)
C2 C1 P1 106.8(5)
C20 C1 P1 127.4(4)
C1 C2 C3 116.5(5)
C1 C2 C21 133.7(6)
C3 C2 C21 109.6(5)
C4 C3 C2 115.1(5)
C4 C3 C23 136.1(6)
C2 C3 C23 108.6(5)
C3 C4 C5 130.4(5)
C3 C4 P1 107.8(4)
C5 C4 P1 119.9(4)
C6 C5 C4 108.5(5)
C6 C5 C30 108.2(5)
C4 C5 C30 111.9(5)
C6 C5 C31 109.3(5)
C4 C5 C31 111.1(5)
C30 C5 C31 107.8(5)
N1 C6 C7 111.3(5)
N1 C6 C5 123.8(5)
C7 C6 C5 124.8(5)
C8 C7 C6 107.3(6)
C7 C8 C9 106.7(5)
C10 C9 N1 126.7(5)
C10 C9 C8 123.8(5)
N1 C9 C8 108.5(5)
C9 C10 C11 126.1(5)
C9 C10 C32 115.9(5)
C11 C10 C32 118.0(5)
C12 C11 C10 125.3(5)
C12 C11 S1 110.6(4)
C10 C11 S1 124.1(4)
C11 C12 C13 113.4(5)
C12 C13 C14 114.4(5)
C13 C14 C15 127.0(5)
C13 C14 S1 109.5(4)
C15 C14 S1 123.5(4)
C16 C15 C14 123.1(5)
C16 C15 C38 118.6(5)
C14 C15 C38 118.3(5)
C15 C16 N2 120.9(5)
C15 C16 C17 129.9(5)
N2 C16 C17 109.1(5)
C18 C17 C16 106.1(5)
C17 C18 C19 106.5(5)
N2 C19 C18 112.4(5)
N2 C19 C20 119.6(5)
C18 C19 C20 128.0(5)
C19 C20 C1 108.0(5)
C19 C20 C45 111.2(5)
C1 C20 C45 110.0(5)
C19 C20 C44 107.7(5)
C1 C20 C44 112.4(5)
C45 C20 C44 107.5(5)
C2 C21 C22 103.2(5)
C21 C22 C23 106.3(5)
C3 C23 C22 103.6(6)
C29 C24 C25 119.5(6)
C29 C24 P1 123.3(5)
C25 C24 P1 117.2(5)
C26 C25 C24 120.1(6)
C27 C26 C25 120.4(6)
C26 C27 C28 119.6(6)
C27 C28 C29 120.8(6)
C24 C29 C28 119.6(6)
C37 C32 C33 117.4(6)
C37 C32 C10 118.9(5)
C33 C32 C10 123.7(5)
C34 C33 C32 120.9(6)
C35 C34 C33 120.0(6)
O2 C35 C36 115.2(6)
O2 C35 C34 125.3(6)
C36 C35 C34 119.5(6)
C37 C36 C35 120.0(6)
C36 C37 C32 122.2(6)
C39 C38 C43 118.0(5)
C39 C38 C15 122.0(5)
C43 C38 C15 120.0(5)
C40 C39 C38 120.3(6)
C41 C40 C39 120.7(5)
O3 C41 C40 114.9(5)
O3 C41 C42 125.7(6)
C40 C41 C42 119.3(5)
C43 C42 C41 120.2(6)
C42 C43 C38 121.5(5)
O1 C46 Rh1 176.2(6)
Cl2 C49 Cl3 118.9(13)

loop_
_geom_bond_atom_site_label_1
_geom_bond_atom_site_label_2
_geom_bond_distance
Rh1 C46 1.792(6)
Rh1 N1 2.177(5)
Rh1 P1 2.2348(16)
Rh1 Cl1 2.4116(16)
Cl2 C49 1.556(19)
Cl3 C49 1.67(2)
S1 C11 1.736(6)
S1 C14 1.744(6)
P1 C4 1.805(6)
P1 C1 1.811(6)
P1 C24 1.832(6)
O1 C46 1.152(7)
O2 C35 1.370(7)
O2 C47 1.414(8)
O3 C41 1.365(7)
O3 C48 1.417(8)
N1 C6 1.330(7)
N1 C9 1.402(7)
N2 C19 1.302(7)
N2 C16 1.398(7)
C1 C2 1.333(8)
C1 C20 1.521(8)
C2 C3 1.466(8)
C2 C21 1.505(8)
C3 C4 1.329(8)
C3 C23 1.518(8)
C4 C5 1.517(8)
C5 C6 1.511(8)
C5 C30 1.529(8)
C5 C31 1.541(8)
C6 C7 1.424(8)
C7 C8 1.343(8)
C8 C9 1.442(8)
C9 C10 1.378(7)
C10 C11 1.439(7)
C10 C32 1.485(8)
C11 C12 1.381(7)
C12 C13 1.383(8)
C13 C14 1.387(8)
C14 C15 1.448(8)
C15 C16 1.359(8)
C15 C38 1.486(7)
C16 C17 1.451(8)
C17 C18 1.341(8)
C18 C19 1.442(8)
C19 C20 1.520(8)
C20 C45 1.532(8)
C20 C44 1.543(8)
C21 C22 1.534(9)
C22 C23 1.536(10)
C24 C29 1.382(8)
C24 C25 1.396(8)
C25 C26 1.383(8)
C26 C27 1.375(10)
C27 C28 1.378(9)
C28 C29 1.389(8)
C32 C37 1.387(8)
C32 C33 1.389(8)
C33 C34 1.387(8)
C34 C35 1.382(9)
C35 C36 1.377(8)
C36 C37 1.366(8)
C38 C39 1.391(7)
C38 C43 1.392(8)
C39 C40 1.386(8)
C40 C41 1.378(8)
C41 C42 1.381(8)
C42 C43 1.371(8)

loop_
_geom_torsion_atom_site_label_1
_geom_torsion_atom_site_label_2
_geom_torsion_atom_site_label_3
_geom_torsion_atom_site_label_4
_geom_torsion
C46 Rh1 P1 C4 -170.6(3)
N1 Rh1 P1 C4 6.3(2)
Cl1 Rh1 P1 C4 -89.1(5)
C46 Rh1 P1 C1 85.5(3)
N1 Rh1 P1 C1 -97.6(3)
Cl1 Rh1 P1 C1 167.0(4)
C46 Rh1 P1 C24 -50.5(3)
N1 Rh1 P1 C24 126.5(3)
Cl1 Rh1 P1 C24 31.0(5)
C46 Rh1 N1 C6 89(3)
P1 Rh1 N1 C6 -51.0(4)
Cl1 Rh1 N1 C6 121.3(4)
C46 Rh1 N1 C9 -51(3)
P1 Rh1 N1 C9 169.0(4)
Cl1 Rh1 N1 C9 -18.7(4)
C4 P1 C1 C2 -6.6(4)
C24 P1 C1 C2 -114.4(4)
Rh1 P1 C1 C2 103.6(4)
C4 P1 C1 C20 176.6(5)
C24 P1 C1 C20 68.8(5)
Rh1 P1 C1 C20 -73.1(5)
C20 C1 C2 C3 -179.6(5)
P1 C1 C2 C3 3.5(6)
C20 C1 C2 C21 6.5(10)
P1 C1 C2 C21 -170.3(6)
C1 C2 C3 C4 3.0(8)
C21 C2 C3 C4 178.3(5)
C1 C2 C3 C23 -172.8(5)
C21 C2 C3 C23 2.5(6)
C2 C3 C4 C5 -171.6(5)
C23 C3 C4 C5 2.6(11)
C2 C3 C4 P1 -7.8(6)
C23 C3 C4 P1 166.4(6)
C1 P1 C4 C3 8.3(4)
C24 P1 C4 C3 114.0(4)
Rh1 P1 C4 C3 -116.7(4)
C1 P1 C4 C5 174.1(4)
C24 P1 C4 C5 -80.2(5)
Rh1 P1 C4 C5 49.1(4)
C3 C4 C5 C6 88.3(7)
P1 C4 C5 C6 -73.8(5)
C3 C4 C5 C30 -152.4(6)
P1 C4 C5 C30 45.5(6)
C3 C4 C5 C31 -31.9(8)
P1 C4 C5 C31 166.0(4)
C9 N1 C6 C7 3.7(7)
Rh1 N1 C6 C7 -141.6(5)
C9 N1 C6 C5 -172.4(5)
Rh1 N1 C6 C5 42.2(8)
C4 C5 C6 N1 22.1(8)
C30 C5 C6 N1 -99.6(7)
C31 C5 C6 N1 143.3(6)
C4 C5 C6 C7 -153.6(6)
C30 C5 C6 C7 84.8(7)
C31 C5 C6 C7 -32.4(9)
N1 C6 C7 C8 -1.0(8)
C5 C6 C7 C8 175.1(6)
C6 C7 C8 C9 -2.1(8)
C6 N1 C9 C10 164.0(6)
Rh1 N1 C9 C10 -50.6(8)
C6 N1 C9 C8 -5.0(7)
Rh1 N1 C9 C8 140.3(4)
C7 C8 C9 C10 -165.0(6)
C7 C8 C9 N1 4.4(7)
N1 C9 C10 C11 -10.8(10)
C8 C9 C10 C11 156.6(6)
N1 C9 C10 C32 170.5(5)
C8 C9 C10 C32 -22.1(9)
C9 C10 C11 C12 179.2(6)
C32 C10 C11 C12 -2.1(8)
C9 C10 C11 S1 -3.0(8)
C32 C10 C11 S1 175.7(4)
C14 S1 C11 C12 2.2(5)
C14 S1 C11 C10 -175.8(5)
C10 C11 C12 C13 175.5(5)
S1 C11 C12 C13 -2.5(7)
C11 C12 C13 C14 1.4(8)
C12 C13 C14 C15 180.0(5)
C12 C13 C14 S1 0.3(6)
C11 S1 C14 C13 -1.4(4)
C11 S1 C14 C15 178.9(5)
C13 C14 C15 C16 -168.5(6)
S1 C14 C15 C16 11.1(8)
C13 C14 C15 C38 9.3(9)
S1 C14 C15 C38 -171.0(4)
C14 C15 C16 N2 3.7(9)
C38 C15 C16 N2 -174.1(5)
C14 C15 C16 C17 -170.9(6)
C38 C15 C16 C17 11.3(10)
C19 N2 C16 C15 -176.6(6)
C19 N2 C16 C17 -1.0(7)
C15 C16 C17 C18 175.6(6)
N2 C16 C17 C18 0.5(7)
C16 C17 C18 C19 0.2(7)
C16 N2 C19 C18 1.2(7)
C16 N2 C19 C20 -178.3(5)
C17 C18 C19 N2 -0.9(8)
C17 C18 C19 C20 178.5(6)
N2 C19 C20 C1 -37.8(7)
C18 C19 C20 C1 142.8(6)
N2 C19 C20 C45 -158.7(5)
C18 C19 C20 C45 22.0(9)
N2 C19 C20 C44 83.8(6)
C18 C19 C20 C44 -95.6(7)
C2 C1 C20 C19 -68.1(7)
P1 C1 C20 C19 108.1(5)
C2 C1 C20 C45 53.5(8)
P1 C1 C20 C45 -130.4(5)
C2 C1 C20 C44 173.2(5)
P1 C1 C20 C44 -10.6(7)
C1 C2 C21 C22 154.6(7)
C3 C2 C21 C22 -19.6(7)
C2 C21 C22 C23 29.1(7)
C4 C3 C23 C22 -158.8(7)
C2 C3 C23 C22 15.6(6)
C21 C22 C23 C3 -27.7(7)
C4 P1 C24 C29 123.9(5)
C1 P1 C24 C29 -138.4(5)
Rh1 P1 C24 C29 4.4(6)
C4 P1 C24 C25 -54.8(6)
C1 P1 C24 C25 42.8(6)
Rh1 P1 C24 C25 -174.4(4)
C29 C24 C25 C26 -1.6(10)
P1 C24 C25 C26 177.2(5)
C24 C25 C26 C27 1.6(10)
C25 C26 C27 C28 -0.2(11)
C26 C27 C28 C29 -1.1(11)
C25 C24 C29 C28 0.2(10)
P1 C24 C29 C28 -178.5(5)
C27 C28 C29 C24 1.1(10)
C9 C10 C32 C37 -56.6(8)
C11 C10 C32 C37 124.6(6)
C9 C10 C32 C33 122.5(6)
C11 C10 C32 C33 -56.3(8)
C37 C32 C33 C34 1.5(9)
C10 C32 C33 C34 -177.7(6)
C32 C33 C34 C35 -0.7(10)
C47 O2 C35 C36 177.0(6)
C47 O2 C35 C34 -4.0(9)
C33 C34 C35 O2 -179.6(6)
C33 C34 C35 C36 -0.6(9)
O2 C35 C36 C37 -179.8(6)
C34 C35 C36 C37 1.0(10)
C35 C36 C37 C32 -0.2(10)
C33 C32 C37 C36 -1.0(9)
C10 C32 C37 C36 178.2(6)
C16 C15 C38 C39 -129.3(6)
C14 C15 C38 C39 52.8(8)
C16 C15 C38 C43 50.1(8)
C14 C15 C38 C43 -127.8(6)
C43 C38 C39 C40 -0.7(9)
C15 C38 C39 C40 178.7(6)
C38 C39 C40 C41 1.1(9)
C48 O3 C41 C40 178.3(6)
C48 O3 C41 C42 -3.5(10)
C39 C40 C41 O3 176.7(6)
C39 C40 C41 C42 -1.7(10)
O3 C41 C42 C43 -176.4(6)
C40 C41 C42 C43 1.8(10)
C41 C42 C43 C38 -1.4(10)
C39 C38 C43 C42 0.8(9)
C15 C38 C43 C42 -178.6(6)
N1 Rh1 C46 O1 51(10)
P1 Rh1 C46 O1 -169(9)
Cl1 Rh1 C46 O1 19(9)
